data_4077486
loop_
_publ_author_name
'Gr\"oger, Gunther'
'Behrens, Ulrich'
'Olbrich, Falk'

_publ_section_title
;
 Monomeric and Dimeric Cyclooctyne-Stabilized Complexes of Copper(I)1
;
_journal_issue 17
_journal_name_full Organometallics
_journal_page_first 3354
_journal_paper_doi 10.1021/om000079g
_journal_volume 19
_journal_year 2000
_chemical_formula_sum 'C16 H24 Br Cu'
_chemical_formula_weight 359.80
_chemical_name_common '[CuBr(coct)2]'
_chemical_name_systematic
; 
 bromo-bis(cyclooctyne)copper  
;
_space_group_IT_number 61
_symmetry_cell_setting orthorhombic
_symmetry_space_group_name_Hall '-P 2ac 2ab'
_symmetry_space_group_name_H-M 'P b c a'
_atom_sites_solution_hydrogens geom
_atom_sites_solution_primary direct
_atom_sites_solution_secondary difmap
_audit_creation_method SHELXL-97
_cell_angle_alpha 90.00
_cell_angle_beta 90.00
_cell_angle_gamma 90.00
_cell_formula_units_Z 8
_cell_length_a 14.790(9)
_cell_length_b 9.315(7)
_cell_length_c 22.093(15)
_cell_measurement_reflns_used 25
_cell_measurement_temperature 173(2)
_cell_measurement_theta_max 50
_cell_measurement_theta_min 40
_cell_volume 3044(4)
_computing_cell_refinement 'EXPRESS (ENRAF-NONIUS, 1994)'
_computing_data_collection 'EXPRESS (ENRAF-NONIUS, 1994)'
_computing_data_reduction 'CADSHEL (Kopf, 1990)'
_computing_molecular_graphics 'SHELXTL-PLUS (Siemens, 1992)'
_computing_publication_material 'SHELXL-97 (Sheldrick, 1997)'
_computing_structure_refinement 'SHELXL-97 (Sheldrick, 1997)'
_computing_structure_solution 'SHELXS-97 (Sheldrick, 1997)'
_diffrn_ambient_temperature 173(2)
_diffrn_measured_fraction_theta_full 0.887
_diffrn_measured_fraction_theta_max 0.887
_diffrn_measurement_device_type 'ENRAF-NONIUS CAD-4 diffractometer'
_diffrn_measurement_method 2theta/omega
_diffrn_radiation_monochromator graphite
_diffrn_radiation_source 'fine-focus sealed tube'
_diffrn_radiation_type CuK\a
_diffrn_radiation_wavelength 1.54178
_diffrn_reflns_av_R_equivalents 0.0260
_diffrn_reflns_av_sigmaI/netI 0.0626
_diffrn_reflns_limit_h_max 18
_diffrn_reflns_limit_h_min 0
_diffrn_reflns_limit_k_max 0
_diffrn_reflns_limit_k_min -11
_diffrn_reflns_limit_l_max 27
_diffrn_reflns_limit_l_min 0
_diffrn_reflns_number 3257
_diffrn_reflns_theta_full 76.56
_diffrn_reflns_theta_max 76.56
_diffrn_reflns_theta_min 4.00
_diffrn_standards_decay_% 0
_diffrn_standards_interval_time '120 min'
_diffrn_standards_number 3
_exptl_absorpt_coefficient_mu 4.921
_exptl_absorpt_correction_T_max 0.4394
_exptl_absorpt_correction_T_min 0.2435
_exptl_absorpt_correction_type refdelf
_exptl_absorpt_process_details 'DIFABS (Stuart & Walker, 1983)'
_exptl_crystal_colour colourless
_exptl_crystal_density_diffrn 1.570
_exptl_crystal_density_meas ?
_exptl_crystal_density_method 'not measured'
_exptl_crystal_description block
_exptl_crystal_F_000 1472
_exptl_crystal_size_max 0.4
_exptl_crystal_size_mid 0.2
_exptl_crystal_size_min 0.2
_refine_diff_density_max 0.616
_refine_diff_density_min -0.631
_refine_diff_density_rms 0.134
_refine_ls_extinction_method none
_refine_ls_goodness_of_fit_ref 0.998
_refine_ls_hydrogen_treatment 'riding model'
_refine_ls_matrix_type full
_refine_ls_number_parameters 164
_refine_ls_number_reflns 3193
_refine_ls_number_restraints 0
_refine_ls_restrained_S_all 0.998
_refine_ls_R_factor_all 0.0971
_refine_ls_R_factor_gt 0.0483
_refine_ls_shift/su_max 0.000
_refine_ls_shift/su_mean 0.000
_refine_ls_structure_factor_coef Fsqd
_refine_ls_weighting_details 'w=1/[\s^2^(Fo^2^)+(0.0854P)^2^+0.0000P] where P=(Fo^2^+2Fc^2^)/3'
_refine_ls_weighting_scheme calc
_refine_ls_wR_factor_gt 0.1201
_refine_ls_wR_factor_ref 0.1416
_reflns_number_gt 2131
_reflns_number_total 3193
_reflns_threshold_expression >2sigma(I)
_cod_data_source_file om000079g.cif
_cod_data_source_block CuBr(coct)2
_cod_depositor_comments
;
The following automatic conversions were performed:

'_exptl_crystal_density_meas' value 'not determined' was changed to
'?' - the value is perceived as not measured.

Automatic conversion script
Id: cif_fix_values 3008 2015-01-20 13:52:24Z robertas 

The following automatic conversions were performed:

'_refine_ls_weighting_scheme' value 'calc
w=1/[\s^2^(Fo^2^)+(0.0854P)^2^+0.0000P] where P=(Fo^2^+2Fc^2^)/3' was
changed to 'calc'. New tag '_refine_ls_weighting_details' was
created. The value of the new tag was set to
'w=1/[\s^2^(Fo^2^)+(0.0854P)^2^+0.0000P] where P=(Fo^2^+2Fc^2^)/3'.

Automatic conversion script
Id: cif_fix_values 3143 2015-03-26 13:38:13Z robertas 
;
_cod_original_sg_symbol_H-M Pbca
_cod_database_code 4077486

loop_
_symmetry_equiv_pos_as_xyz
'x, y, z'
'-x+1/2, -y, z+1/2'
'-x, y+1/2, -z+1/2'
'x+1/2, -y+1/2, -z'
'-x, -y, -z'
'x-1/2, y, -z-1/2'
'x, -y-1/2, z-1/2'
'-x-1/2, y-1/2, z'

loop_
_atom_site_label
_atom_site_type_symbol
_atom_site_fract_x
_atom_site_fract_y
_atom_site_fract_z
_atom_site_U_iso_or_equiv
_atom_site_adp_type
_atom_site_occupancy
_atom_site_calc_flag
_atom_site_refinement_flags
Br1 Br 0.07588(4) 0.18077(7) 0.35604(2) 0.03131(18) Uani 1 d .
Cu1 Cu 0.22945(5) 0.12754(9) 0.33812(3) 0.0240(2) Uani 1 d .
C1 C 0.2816(3) 0.2384(6) 0.4102(2) 0.0266(11) Uani 1 d .
C2 C 0.3450(3) 0.1750(6) 0.3880(2) 0.0246(10) Uani 1 d .
C11 C 0.2130(3) 0.0009(6) 0.2628(2) 0.0255(11) Uani 1 d .
C12 C 0.2939(3) 0.0150(6) 0.2687(2) 0.0239(10) Uani 1 d .
C8 C 0.2348(3) 0.3318(6) 0.4548(2) 0.0303(12) Uani 1 d .
H8B H 0.2006 0.2734 0.4831 0.034(3) Uiso 1 calc R
H8A H 0.1931 0.3955 0.4342 0.034(3) Uiso 1 calc R
C7 C 0.3061(4) 0.4201(6) 0.4891(2) 0.0300(12) Uani 1 d .
H7B H 0.3288 0.4940 0.4621 0.034(3) Uiso 1 calc R
H7A H 0.2767 0.4679 0.5227 0.034(3) Uiso 1 calc R
C6 C 0.3866(4) 0.3349(7) 0.5136(2) 0.0350(13) Uani 1 d .
H6B H 0.3651 0.2403 0.5249 0.034(3) Uiso 1 calc R
H6A H 0.4073 0.3817 0.5503 0.034(3) Uiso 1 calc R
C5 C 0.4696(3) 0.3151(6) 0.4713(2) 0.0313(12) Uani 1 d .
H5B H 0.4627 0.3796 0.4371 0.034(3) Uiso 1 calc R
H5A H 0.5232 0.3450 0.4932 0.034(3) Uiso 1 calc R
C4 C 0.4863(4) 0.1645(7) 0.4467(2) 0.0331(13) Uani 1 d .
H4B H 0.4661 0.0957 0.4768 0.034(3) Uiso 1 calc R
H4A H 0.5510 0.1516 0.4418 0.034(3) Uiso 1 calc R
C3 C 0.4400(3) 0.1279(7) 0.3860(2) 0.0290(11) Uani 1 d .
H3B H 0.4711 0.1759 0.3530 0.034(3) Uiso 1 calc R
H3A H 0.4427 0.0252 0.3789 0.034(3) Uiso 1 calc R
C13 C 0.3897(3) 0.0011(7) 0.2494(2) 0.0303(12) Uani 1 d .
H13B H 0.4267 -0.0296 0.2833 0.034(3) Uiso 1 calc R
H13A H 0.4122 0.0930 0.2353 0.034(3) Uiso 1 calc R
C14 C 0.3948(3) -0.1108(7) 0.1980(2) 0.0296(12) Uani 1 d .
H14B H 0.4550 -0.1077 0.1807 0.034(3) Uiso 1 calc R
H14A H 0.3866 -0.2054 0.2155 0.034(3) Uiso 1 calc R
C15 C 0.3260(4) -0.0924(6) 0.1466(2) 0.0302(12) Uani 1 d .
H15B H 0.3538 -0.1264 0.1095 0.034(3) Uiso 1 calc R
H15A H 0.3147 0.0094 0.1416 0.034(3) Uiso 1 calc R
C16 C 0.2333(4) -0.1691(7) 0.1536(2) 0.0355(13) Uani 1 d .
H16B H 0.2222 -0.2238 0.1170 0.034(3) Uiso 1 calc R
H16A H 0.2384 -0.2373 0.1866 0.034(3) Uiso 1 calc R
C17 C 0.1499(4) -0.0748(7) 0.1655(2) 0.0359(13) Uani 1 d .
H17B H 0.0976 -0.1204 0.1473 0.034(3) Uiso 1 calc R
H17A H 0.1586 0.0168 0.1454 0.034(3) Uiso 1 calc R
C18 C 0.1295(3) -0.0466(7) 0.2329(2) 0.0367(14) Uani 1 d .
H18A H 0.0833 0.0268 0.2367 0.034(3) Uiso 1 calc R
H18B H 0.1073 -0.1337 0.2519 0.034(3) Uiso 1 calc R

loop_
_atom_site_aniso_label
_atom_site_aniso_U_11
_atom_site_aniso_U_22
_atom_site_aniso_U_33
_atom_site_aniso_U_23
_atom_site_aniso_U_13
_atom_site_aniso_U_12
Br1 0.0276(3) 0.0343(4) 0.0320(3) -0.0022(2) 0.00242(19) 0.0034(2)
Cu1 0.0268(4) 0.0214(4) 0.0238(3) -0.0008(3) 0.0013(3) 0.0003(3)
C1 0.033(2) 0.024(3) 0.023(2) -0.001(2) -0.0044(18) 0.000(2)
C2 0.031(2) 0.016(3) 0.026(2) -0.003(2) -0.0049(17) -0.006(2)
C11 0.032(2) 0.017(3) 0.027(2) -0.003(2) 0.0017(17) -0.001(2)
C12 0.034(2) 0.017(3) 0.022(2) -0.0033(19) 0.0012(17) -0.001(2)
C8 0.032(3) 0.025(3) 0.033(2) -0.005(2) -0.0009(19) 0.003(2)
C7 0.041(3) 0.019(3) 0.030(2) -0.005(2) -0.001(2) 0.002(2)
C6 0.040(3) 0.042(4) 0.024(2) 0.000(2) -0.001(2) 0.003(3)
C5 0.032(3) 0.028(3) 0.034(3) -0.002(2) -0.005(2) -0.001(2)
C4 0.034(3) 0.034(4) 0.031(3) 0.001(2) -0.007(2) 0.002(2)
C3 0.029(3) 0.027(3) 0.031(3) -0.004(2) 0.0011(18) -0.001(2)
C13 0.028(2) 0.034(4) 0.029(2) -0.006(2) 0.0061(18) -0.002(2)
C14 0.031(2) 0.028(3) 0.030(3) -0.002(2) 0.0002(19) 0.001(2)
C15 0.040(3) 0.027(3) 0.024(2) 0.002(2) 0.0004(19) 0.000(2)
C16 0.043(3) 0.036(4) 0.027(2) -0.004(2) -0.003(2) -0.004(3)
C17 0.036(3) 0.036(4) 0.036(3) -0.007(3) -0.009(2) 0.001(3)
C18 0.030(3) 0.041(4) 0.039(3) -0.009(3) -0.002(2) -0.004(3)

loop_
_atom_type_symbol
_atom_type_description
_atom_type_scat_dispersion_real
_atom_type_scat_dispersion_imag
_atom_type_scat_source
C C 0.0181 0.0091 'International Tables Vol C Tables 4.2.6.8 and 6.1.1.4'
H H 0.0000 0.0000 'International Tables Vol C Tables 4.2.6.8 and 6.1.1.4'
Cu Cu -1.9646 0.5888 'International Tables Vol C Tables 4.2.6.8 and 6.1.1.4'
Br Br -0.6763 1.2805 'International Tables Vol C Tables 4.2.6.8 and 6.1.1.4'

loop_
_geom_angle_atom_site_label_1
_geom_angle_atom_site_label_2
_geom_angle_atom_site_label_3
_geom_angle
C1 Cu1 C11 164.5(2)
C1 Cu1 C2 34.11(19)
C11 Cu1 C2 130.4(2)
C1 Cu1 C12 130.69(19)
C11 Cu1 C12 34.00(18)
C2 Cu1 C12 96.94(19)
C1 Cu1 Br1 97.26(14)
C11 Cu1 Br1 98.18(13)
C2 Cu1 Br1 131.10(15)
C12 Cu1 Br1 131.96(13)
C2 C1 C8 156.0(5)
C2 C1 Cu1 74.5(3)
C8 C1 Cu1 129.5(3)
C1 C2 C3 153.7(5)
C1 C2 Cu1 71.4(3)
C3 C2 Cu1 134.7(4)
C12 C11 C18 155.8(5)
C12 C11 Cu1 74.5(3)
C18 C11 Cu1 129.6(4)
C11 C12 C13 154.5(5)
C11 C12 Cu1 71.5(3)
C13 C12 Cu1 133.6(4)
C1 C8 C7 108.7(4)
C6 C7 C8 115.5(5)
C7 C6 C5 117.6(4)
C4 C5 C6 116.8(5)
C5 C4 C3 116.1(5)
C2 C3 C4 109.3(4)
C12 C13 C14 108.4(4)
C15 C14 C13 115.9(5)
C14 C15 C16 117.4(4)
C17 C16 C15 117.5(5)
C16 C17 C18 114.8(5)
C11 C18 C17 108.7(4)

loop_
_geom_bond_atom_site_label_1
_geom_bond_atom_site_label_2
_geom_bond_distance
Br1 Cu1 2.3582(16)
Cu1 C1 2.048(5)
Cu1 C11 2.055(5)
Cu1 C2 2.082(5)
Cu1 C12 2.089(5)
C1 C2 1.212(7)
C1 C8 1.487(7)
C2 C3 1.472(7)
C11 C12 1.212(7)
C11 C18 1.468(7)
C12 C13 1.485(6)
C8 C7 1.536(7)
C7 C6 1.530(7)
C6 C5 1.554(7)
C5 C4 1.525(8)
C4 C3 1.544(7)
C13 C14 1.543(7)
C14 C15 1.533(7)
C15 C16 1.554(8)
C16 C17 1.537(8)
C17 C18 1.541(7)
